data_4067537
loop_
_publ_author_name
'Evans, William J.'
'Walensky, Justin R.'
'Ziller, Joseph W.'

_publ_section_title
;
 Insertion Reactivity of CO2, PhNCO, Me3CC\\tb N, and Me3CN\\tb C with the
 Uranium&#x2212;Alkynyl Bonds in (C5Me5)2U(C\\tb CPh)2
;
_journal_issue 4
_journal_name_full Organometallics
_journal_page_first 945
_journal_paper_doi 10.1021/om901006t
_journal_volume 29
_journal_year 2010
_chemical_formula_sum 'C54 H60 N2 O3 U'
_chemical_formula_weight 1023.07
_chemical_name_systematic
; 
 ? 
;
_space_group_IT_number 2
_symmetry_cell_setting triclinic
_symmetry_space_group_name_Hall '-P 1'
_symmetry_space_group_name_H-M 'P -1'
_atom_sites_solution_hydrogens geom
_atom_sites_solution_primary direct
_atom_sites_solution_secondary difmap
_audit_creation_method SHELXTL
_cell_angle_alpha 76.5252(19)
_cell_angle_beta 76.9840(19)
_cell_angle_gamma 81.9283(18)
_cell_formula_units_Z 2
_cell_length_a 12.060(2)
_cell_length_b 12.865(2)
_cell_length_c 15.663(3)
_cell_measurement_reflns_used 9858
_cell_measurement_temperature 153(2)
_cell_measurement_theta_max 28.27
_cell_measurement_theta_min 2.27
_cell_volume 2292.6(7)
_computing_cell_refinement 'Bruker SMART APEX2/SAINT'
_computing_data_collection 'Bruker SMART APEX2'
_computing_data_reduction 'Bruker SAINT'
_computing_molecular_graphics 'Bruker SHELXTL'
_computing_publication_material 'Bruker SHELXTL'
_computing_structure_refinement 'SHELXL-97 (Sheldrick, 2008)'
_computing_structure_solution 'SHELXS-97 (Sheldrick, 2008)'
_diffrn_ambient_temperature 153(2)
_diffrn_measured_fraction_theta_full 0.972
_diffrn_measured_fraction_theta_max 0.972
_diffrn_measurement_device_type 'Bruker SMART APEX II CCD'
_diffrn_measurement_method 'phi and omega'
_diffrn_radiation_monochromator graphite
_diffrn_radiation_source 'fine-focus sealed tube'
_diffrn_radiation_type MoK\a
_diffrn_radiation_wavelength 0.71073
_diffrn_reflns_av_R_equivalents 0.0200
_diffrn_reflns_av_sigmaI/netI 0.0246
_diffrn_reflns_limit_h_max 15
_diffrn_reflns_limit_h_min -15
_diffrn_reflns_limit_k_max 16
_diffrn_reflns_limit_k_min -16
_diffrn_reflns_limit_l_max 20
_diffrn_reflns_limit_l_min -20
_diffrn_reflns_number 26046
_diffrn_reflns_theta_full 27.48
_diffrn_reflns_theta_max 27.48
_diffrn_reflns_theta_min 1.36
_exptl_absorpt_coefficient_mu 3.585
_exptl_absorpt_correction_T_max 0.5646
_exptl_absorpt_correction_T_min 0.4558
_exptl_absorpt_correction_type multi-scan
_exptl_absorpt_process_details 'Bruker SADABS'
_exptl_crystal_colour orange
_exptl_crystal_density_diffrn 1.482
_exptl_crystal_density_meas ?
_exptl_crystal_density_method 'not measured'
_exptl_crystal_description prism
_exptl_crystal_F_000 1028
_exptl_crystal_size_max 0.26
_exptl_crystal_size_mid 0.19
_exptl_crystal_size_min 0.18
_refine_diff_density_max 3.086
_refine_diff_density_min -1.032
_refine_diff_density_rms 0.104
_refine_ls_extinction_method none
_refine_ls_goodness_of_fit_ref 1.065
_refine_ls_hydrogen_treatment constr
_refine_ls_matrix_type full
_refine_ls_number_parameters 544
_refine_ls_number_reflns 10237
_refine_ls_number_restraints 0
_refine_ls_restrained_S_all 1.065
_refine_ls_R_factor_all 0.0274
_refine_ls_R_factor_gt 0.0254
_refine_ls_shift/su_max 0.001
_refine_ls_shift/su_mean 0.000
_refine_ls_structure_factor_coef Fsqd
_refine_ls_weighting_details 'calc w=1/[\s^2^(Fo^2^)+(0.0392P)^2^+2.7701P] where P=(Fo^2^+2Fc^2^)/3'
_refine_ls_weighting_scheme calc
_refine_ls_wR_factor_gt 0.0666
_refine_ls_wR_factor_ref 0.0675
_reflns_number_gt 9669
_reflns_number_total 10237
_reflns_threshold_expression >2sigma(I)
_cod_data_source_file om901006t_si_002.cif
_cod_data_source_block (C5Me5)2U[PhNC(CCPh)O]2
_cod_depositor_comments
;
The following automatic conversions were performed:

'_symmetry_cell_setting' value 'Triclinic' changed to 'triclinic'
according to /home/saulius/struct/CIF-dictionaries/cif_core.dic
dictionary named 'cif_core.dic' version 2.4.1 from 2010-06-29.

Automatic conversion script
Id: cif_fix_values 1715 2011-07-08 13:25:40Z adriana 

The following automatic conversions were performed:

'_exptl_crystal_density_meas' value 'none' was changed to '?' - the
value is perceived as not measured.

Automatic conversion script
Id: cif_fix_values 3008 2015-01-20 13:52:24Z robertas 
;
_cod_original_cell_volume 2292.4(7)
_cod_original_sg_symbol_H-M P-1
_cod_database_code 4067537

loop_
_symmetry_equiv_pos_as_xyz
'x, y, z'
'-x, -y, -z'

loop_
_atom_site_label
_atom_site_type_symbol
_atom_site_fract_x
_atom_site_fract_y
_atom_site_fract_z
_atom_site_U_iso_or_equiv
_atom_site_adp_type
_atom_site_occupancy
_atom_site_symmetry_multiplicity
_atom_site_calc_flag
_atom_site_refinement_flags
_atom_site_disorder_assembly
_atom_site_disorder_group
U1 U 0.224040(8) 0.294426(7) 0.242002(6) 0.01597(4) Uani 1 1 d . . .
O1 O 0.31814(18) 0.37093(17) 0.32973(14) 0.0215(4) Uani 1 1 d . . .
O2 O 0.13177(18) 0.22267(16) 0.14866(14) 0.0204(4) Uani 1 1 d . . .
N1 N 0.3980(2) 0.2098(2) 0.30815(17) 0.0222(5) Uani 1 1 d . B .
N2 N 0.2814(2) 0.1182(2) 0.19051(17) 0.0221(5) Uani 1 1 d . D .
C1 C 0.3741(3) 0.4302(2) 0.1259(2) 0.0226(6) Uani 1 1 d . . .
C2 C 0.2837(3) 0.5010(2) 0.1607(2) 0.0225(6) Uani 1 1 d . . .
C3 C 0.1863(3) 0.4934(2) 0.1270(2) 0.0239(6) Uani 1 1 d . . .
C4 C 0.2179(3) 0.4200(2) 0.0691(2) 0.0235(6) Uani 1 1 d . . .
C5 C 0.3331(3) 0.3795(2) 0.06945(19) 0.0227(6) Uani 1 1 d . . .
C6 C 0.4958(3) 0.4200(3) 0.1379(2) 0.0299(7) Uani 1 1 d . . .
H6A H 0.5415 0.4643 0.0860 0.045 Uiso 1 1 calc R . .
H6B H 0.5272 0.3448 0.1434 0.045 Uiso 1 1 calc R . .
H6C H 0.4979 0.4444 0.1923 0.045 Uiso 1 1 calc R . .
C7 C 0.2937(3) 0.5823(3) 0.2134(2) 0.0323(7) Uani 1 1 d . . .
H7A H 0.3117 0.6505 0.1721 0.048 Uiso 1 1 calc R . .
H7B H 0.3547 0.5561 0.2473 0.048 Uiso 1 1 calc R . .
H7C H 0.2211 0.5932 0.2549 0.048 Uiso 1 1 calc R . .
C8 C 0.0754(3) 0.5636(3) 0.1376(2) 0.0325(7) Uani 1 1 d . . .
H8A H 0.0805 0.6276 0.0890 0.049 Uiso 1 1 calc R . .
H8B H 0.0605 0.5854 0.1954 0.049 Uiso 1 1 calc R . .
H8C H 0.0131 0.5237 0.1352 0.049 Uiso 1 1 calc R . .
C9 C 0.1462(3) 0.4027(3) 0.0075(2) 0.0347(8) Uani 1 1 d . . .
H9A H 0.1502 0.4629 -0.0443 0.052 Uiso 1 1 calc R . .
H9B H 0.0667 0.3983 0.0396 0.052 Uiso 1 1 calc R . .
H9C H 0.1750 0.3357 -0.0129 0.052 Uiso 1 1 calc R . .
C10 C 0.4036(3) 0.3064(3) 0.0111(2) 0.0321(7) Uani 1 1 d . . .
H10A H 0.4349 0.3492 -0.0478 0.048 Uiso 1 1 calc R . .
H10B H 0.3554 0.2550 0.0039 0.048 Uiso 1 1 calc R . .
H10C H 0.4665 0.2674 0.0392 0.048 Uiso 1 1 calc R . .
C11 C 0.1085(3) 0.1756(2) 0.4023(2) 0.0218(6) Uani 1 1 d . . .
C12 C 0.1118(3) 0.2769(3) 0.42099(19) 0.0222(6) Uani 1 1 d . . .
C13 C 0.0429(3) 0.3529(2) 0.3688(2) 0.0220(6) Uani 1 1 d . . .
C14 C -0.0037(2) 0.2978(2) 0.3190(2) 0.0220(6) Uani 1 1 d . . .
C15 C 0.0364(3) 0.1876(3) 0.3399(2) 0.0229(6) Uani 1 1 d . . .
C16 C 0.1586(3) 0.0698(3) 0.4498(2) 0.0312(7) Uani 1 1 d . . .
H16A H 0.0972 0.0307 0.4914 0.047 Uiso 1 1 calc R . .
H16B H 0.2130 0.0828 0.4833 0.047 Uiso 1 1 calc R . .
H16C H 0.1981 0.0272 0.4057 0.047 Uiso 1 1 calc R . .
C17 C 0.1626(3) 0.2960(3) 0.4948(2) 0.0287(7) Uani 1 1 d . . .
H17A H 0.1095 0.2774 0.5522 0.043 Uiso 1 1 calc R . .
H17B H 0.1762 0.3718 0.4832 0.043 Uiso 1 1 calc R . .
H17C H 0.2351 0.2512 0.4969 0.043 Uiso 1 1 calc R . .
C18 C 0.0151(3) 0.4684(3) 0.3769(2) 0.0294(7) Uani 1 1 d . . .
H18A H -0.0314 0.4720 0.4363 0.044 Uiso 1 1 calc R . .
H18B H -0.0276 0.5069 0.3308 0.044 Uiso 1 1 calc R . .
H18C H 0.0861 0.5016 0.3687 0.044 Uiso 1 1 calc R . .
C19 C -0.0919(3) 0.3425(3) 0.2622(2) 0.0312(7) Uani 1 1 d . . .
H19A H -0.1586 0.3010 0.2842 0.047 Uiso 1 1 calc R . .
H19B H -0.0592 0.3376 0.1998 0.047 Uiso 1 1 calc R . .
H19C H -0.1152 0.4178 0.2655 0.047 Uiso 1 1 calc R . .
C20 C -0.0050(3) 0.0975(3) 0.3134(2) 0.0310(7) Uani 1 1 d . . .
H20A H -0.0719 0.0719 0.3579 0.046 Uiso 1 1 calc R . .
H20B H 0.0559 0.0386 0.3102 0.046 Uiso 1 1 calc R . .
H20C H -0.0260 0.1231 0.2546 0.046 Uiso 1 1 calc R . .
C21 C 0.3969(3) 0.2937(2) 0.34270(19) 0.0211(6) Uani 1 1 d . . .
C22 C 0.4797(3) 0.3033(3) 0.3941(2) 0.0251(6) Uani 1 1 d . . .
C23 C 0.5509(3) 0.3079(3) 0.4346(2) 0.0245(6) Uani 1 1 d . . .
C24 C 0.6408(3) 0.3110(3) 0.4799(2) 0.0230(6) Uani 1 1 d . . .
C25 C 0.6437(3) 0.3979(3) 0.5185(2) 0.0252(6) Uani 1 1 d . . .
H25A H 0.5839 0.4545 0.5167 0.030 Uiso 1 1 calc R . .
C26 C 0.7332(3) 0.4021(3) 0.5593(2) 0.0285(7) Uani 1 1 d . . .
H26A H 0.7345 0.4611 0.5858 0.034 Uiso 1 1 calc R . .
C27 C 0.8207(3) 0.3199(3) 0.5613(2) 0.0285(7) Uani 1 1 d . . .
H27A H 0.8825 0.3232 0.5886 0.034 Uiso 1 1 calc R . .
C28 C 0.8186(3) 0.2330(3) 0.5236(2) 0.0295(7) Uani 1 1 d . . .
H28A H 0.8789 0.1769 0.5253 0.035 Uiso 1 1 calc R . .
C29 C 0.7287(3) 0.2278(3) 0.4834(2) 0.0261(6) Uani 1 1 d . . .
H29A H 0.7269 0.1678 0.4583 0.031 Uiso 1 1 calc R . .
C30 C 0.4861(3) 0.1238(3) 0.3178(2) 0.0241(6) Uani 1 1 d . . .
C33 C 0.6606(3) -0.0432(3) 0.3367(2) 0.0386(8) Uani 1 1 d . . .
H33A H 0.7200 -0.0981 0.3485 0.046 Uiso 1 1 calc R A 1
C31 C 0.5951(3) 0.1339(3) 0.2701(2) 0.0384(14) Uiso 0.636(6) 1 d PR B 1
H31A H 0.6089 0.1963 0.2242 0.046 Uiso 0.636(6) 1 d PR B 1
C32 C 0.6875(5) 0.0562(5) 0.2842(4) 0.0352(14) Uiso 0.636(6) 1 d P B 1
H32A H 0.7644 0.0712 0.2590 0.042 Uiso 0.636(6) 1 calc PR B 1
C34 C 0.5504(5) -0.0625(5) 0.3712(4) 0.0388(14) Uiso 0.636(6) 1 d P B 1
H34A H 0.5318 -0.1330 0.4008 0.047 Uiso 0.636(6) 1 calc PR B 1
C35 C 0.4642(5) 0.0211(5) 0.3631(4) 0.0350(13) Uiso 0.636(6) 1 d P B 1
H35A H 0.3875 0.0068 0.3899 0.042 Uiso 0.636(6) 1 calc PR B 1
C31B C 0.5628(7) 0.1037(7) 0.2442(6) 0.0227(19) Uiso 0.364(6) 1 d P B 2
H31B H 0.5582 0.1456 0.1863 0.027 Uiso 0.364(6) 1 calc PR B 2
C32B C 0.6489(9) 0.0197(8) 0.2559(7) 0.035(2) Uiso 0.364(6) 1 d P B 2
H32B H 0.7024 0.0057 0.2042 0.042 Uiso 0.364(6) 1 calc PR B 2
C34B C 0.5626(7) -0.0323(7) 0.4109(6) 0.0232(19) Uiso 0.364(6) 1 d P B 2
H34B H 0.5557 -0.0848 0.4651 0.028 Uiso 0.364(6) 1 calc PR B 2
C35B C 0.4809(7) 0.0541(7) 0.4016(6) 0.0217(19) Uiso 0.364(6) 1 d P B 2
H35B H 0.4223 0.0660 0.4511 0.026 Uiso 0.364(6) 1 calc PR B 2
C36 C 0.2009(3) 0.1382(2) 0.14366(19) 0.0201(6) Uani 1 1 d . . .
C37 C 0.1898(3) 0.0677(2) 0.0866(2) 0.0230(6) Uani 1 1 d . . .
C38 C 0.1890(3) 0.0016(2) 0.0447(2) 0.0227(6) Uani 1 1 d . . .
C39 C 0.1931(3) -0.0880(2) 0.00351(19) 0.0210(6) Uani 1 1 d . . .
C40 C 0.1140(3) -0.0941(3) -0.0474(2) 0.0253(6) Uani 1 1 d . . .
H40A H 0.0583 -0.0356 -0.0594 0.030 Uiso 1 1 calc R . .
C41 C 0.1166(3) -0.1858(3) -0.0808(2) 0.0283(7) Uani 1 1 d . . .
H41A H 0.0617 -0.1904 -0.1144 0.034 Uiso 1 1 calc R . .
C42 C 0.1993(3) -0.2705(3) -0.0649(2) 0.0283(7) Uani 1 1 d . . .
H42A H 0.2021 -0.3324 -0.0890 0.034 Uiso 1 1 calc R . .
C43 C 0.2781(3) -0.2651(3) -0.0140(2) 0.0277(7) Uani 1 1 d . . .
H43A H 0.3338 -0.3237 -0.0025 0.033 Uiso 1 1 calc R . .
C44 C 0.2756(3) -0.1743(3) 0.0201(2) 0.0259(6) Uani 1 1 d . . .
H44A H 0.3298 -0.1707 0.0547 0.031 Uiso 1 1 calc R . .
C45 C 0.3548(3) 0.0211(2) 0.1897(2) 0.0232(6) Uani 1 1 d . . .
C48 C 0.4919(3) -0.1716(3) 0.1867(3) 0.0355(8) Uani 1 1 d . . .
H48A H 0.5365 -0.2374 0.1805 0.043 Uiso 1 1 calc R C 1
C46 C 0.3117(6) -0.0753(4) 0.2433(4) 0.0228(13) Uiso 0.589(11) 1 d P D 1
H46A H 0.2367 -0.0738 0.2790 0.027 Uiso 0.589(11) 1 calc PR D 1
C47 C 0.3794(6) -0.1715(5) 0.2431(4) 0.0262(14) Uiso 0.589(11) 1 d P D 1
H47A H 0.3523 -0.2364 0.2797 0.031 Uiso 0.589(11) 1 calc PR D 1
C49 C 0.5323(6) -0.0788(5) 0.1435(5) 0.0318(15) Uiso 0.589(11) 1 d P D 1
H49A H 0.6093 -0.0790 0.1115 0.038 Uiso 0.589(11) 1 calc PR D 1
C50 C 0.4658(5) 0.0190(5) 0.1434(4) 0.0275(14) Uiso 0.589(11) 1 d P D 1
H50A H 0.4972 0.0840 0.1114 0.033 Uiso 0.589(11) 1 calc PR D 1
C46B C 0.3456(10) -0.0644(8) 0.2566(7) 0.035(2) Uiso 0.411(11) 1 d P D 2
H46B H 0.2889 -0.0604 0.3091 0.042 Uiso 0.411(11) 1 calc PR D 2
C47B C 0.4156(10) -0.1590(8) 0.2529(7) 0.038(2) Uiso 0.411(11) 1 d P D 2
H47B H 0.4050 -0.2170 0.3032 0.046 Uiso 0.411(11) 1 calc PR D 2
C49B C 0.5117(8) -0.0818(7) 0.1075(7) 0.030(2) Uiso 0.411(11) 1 d P D 2
H49B H 0.5698 -0.0893 0.0566 0.036 Uiso 0.411(11) 1 calc PR D 2
C50B C 0.4418(7) 0.0143(7) 0.1107(6) 0.027(2) Uiso 0.411(11) 1 d P D 2
H50B H 0.4515 0.0739 0.0617 0.033 Uiso 0.411(11) 1 calc PR D 2
O3 O -0.1425(2) 0.7272(2) 0.27246(17) 0.0363(6) Uani 1 1 d . . .
C51 C -0.0844(4) 0.8064(3) 0.2062(3) 0.0409(9) Uani 1 1 d . . .
H51A H -0.1377 0.8708 0.1917 0.049 Uiso 1 1 calc R . .
H51B H -0.0527 0.7787 0.1509 0.049 Uiso 1 1 calc R . .
C52 C 0.0102(4) 0.8346(4) 0.2419(3) 0.0545(11) Uani 1 1 d . . .
H52A H 0.0506 0.8910 0.1973 0.082 Uiso 1 1 calc R . .
H52B H 0.0636 0.7708 0.2543 0.082 Uiso 1 1 calc R . .
H52C H -0.0219 0.8605 0.2972 0.082 Uiso 1 1 calc R . .
C53 C -0.2322(4) 0.6931(4) 0.2446(3) 0.0491(10) Uani 1 1 d . . .
H53A H -0.2003 0.6518 0.1971 0.059 Uiso 1 1 calc R . .
H53B H -0.2809 0.7563 0.2196 0.059 Uiso 1 1 calc R . .
C54 C -0.3028(4) 0.6238(4) 0.3236(4) 0.0565(12) Uani 1 1 d . . .
H54A H -0.3627 0.5968 0.3036 0.085 Uiso 1 1 calc R . .
H54B H -0.3382 0.6664 0.3687 0.085 Uiso 1 1 calc R . .
H54C H -0.2536 0.5631 0.3497 0.085 Uiso 1 1 calc R . .

loop_
_atom_site_aniso_label
_atom_site_aniso_U_11
_atom_site_aniso_U_22
_atom_site_aniso_U_33
_atom_site_aniso_U_23
_atom_site_aniso_U_13
_atom_site_aniso_U_12
U1 0.01823(6) 0.01575(6) 0.01569(6) -0.00489(4) -0.00551(4) -0.00124(4)
O1 0.0257(11) 0.0210(10) 0.0214(10) -0.0065(8) -0.0098(8) -0.0024(8)
O2 0.0223(10) 0.0203(10) 0.0208(10) -0.0071(8) -0.0068(8) -0.0010(8)
N1 0.0214(12) 0.0253(13) 0.0212(12) -0.0046(10) -0.0080(10) -0.0009(10)
N2 0.0247(13) 0.0194(12) 0.0247(13) -0.0094(10) -0.0061(10) -0.0010(10)
C1 0.0252(15) 0.0188(14) 0.0221(14) 0.0004(11) -0.0046(12) -0.0042(11)
C2 0.0320(16) 0.0155(13) 0.0203(14) -0.0027(11) -0.0063(12) -0.0032(11)
C3 0.0308(16) 0.0202(14) 0.0189(14) -0.0008(11) -0.0064(12) 0.0004(12)
C4 0.0323(16) 0.0195(14) 0.0189(14) 0.0003(11) -0.0093(12) -0.0037(12)
C5 0.0323(16) 0.0183(14) 0.0156(13) -0.0023(11) -0.0016(11) -0.0030(12)
C6 0.0262(16) 0.0299(17) 0.0317(17) 0.0001(13) -0.0066(13) -0.0066(13)
C7 0.051(2) 0.0200(15) 0.0291(17) -0.0064(13) -0.0127(15) -0.0049(14)
C8 0.0333(18) 0.0290(17) 0.0309(17) -0.0011(13) -0.0071(14) 0.0040(14)
C9 0.051(2) 0.0311(17) 0.0265(17) -0.0002(13) -0.0195(15) -0.0085(16)
C10 0.044(2) 0.0226(15) 0.0249(16) -0.0068(12) 0.0063(14) -0.0059(14)
C11 0.0199(14) 0.0245(15) 0.0187(14) -0.0034(11) -0.0003(11) -0.0013(11)
C12 0.0216(14) 0.0282(15) 0.0166(13) -0.0053(11) -0.0020(11) -0.0032(12)
C13 0.0213(14) 0.0247(15) 0.0197(14) -0.0073(11) -0.0015(11) -0.0008(11)
C14 0.0191(14) 0.0285(15) 0.0191(14) -0.0085(12) -0.0027(11) 0.0001(12)
C15 0.0214(14) 0.0273(15) 0.0206(14) -0.0081(12) 0.0003(11) -0.0066(12)
C16 0.0334(18) 0.0275(16) 0.0261(16) 0.0024(13) -0.0025(13) -0.0003(14)
C17 0.0307(17) 0.0367(18) 0.0206(15) -0.0076(13) -0.0070(12) -0.0042(14)
C18 0.0352(18) 0.0262(16) 0.0270(16) -0.0098(13) -0.0048(13) 0.0011(13)
C19 0.0257(16) 0.0407(19) 0.0292(17) -0.0082(14) -0.0102(13) -0.0006(14)
C20 0.0350(18) 0.0327(17) 0.0276(16) -0.0098(13) -0.0012(14) -0.0133(14)
C21 0.0230(14) 0.0241(14) 0.0186(13) -0.0037(11) -0.0070(11) -0.0067(11)
C22 0.0268(15) 0.0253(15) 0.0250(15) -0.0048(12) -0.0086(12) -0.0038(12)
C23 0.0263(15) 0.0274(15) 0.0227(15) -0.0066(12) -0.0078(12) -0.0050(12)
C24 0.0237(15) 0.0275(15) 0.0190(14) -0.0026(11) -0.0075(11) -0.0055(12)
C25 0.0270(15) 0.0233(15) 0.0280(16) -0.0071(12) -0.0120(13) 0.0017(12)
C26 0.0350(17) 0.0270(16) 0.0282(16) -0.0077(13) -0.0120(14) -0.0066(13)
C27 0.0238(15) 0.0353(17) 0.0290(16) -0.0026(13) -0.0127(13) -0.0059(13)
C28 0.0238(16) 0.0309(17) 0.0323(17) -0.0060(13) -0.0059(13) 0.0019(13)
C29 0.0269(15) 0.0275(16) 0.0262(15) -0.0094(12) -0.0059(12) -0.0033(12)
C30 0.0265(15) 0.0259(15) 0.0228(15) -0.0067(12) -0.0107(12) 0.0000(12)
C33 0.038(2) 0.038(2) 0.0369(19) -0.0062(15) -0.0133(16) 0.0133(16)
C36 0.0228(14) 0.0199(14) 0.0188(13) -0.0056(11) -0.0030(11) -0.0056(11)
C37 0.0243(15) 0.0226(14) 0.0250(15) -0.0075(12) -0.0072(12) -0.0038(12)
C38 0.0233(14) 0.0239(15) 0.0229(14) -0.0063(12) -0.0064(11) -0.0033(12)
C39 0.0243(14) 0.0209(14) 0.0196(14) -0.0079(11) -0.0024(11) -0.0050(11)
C40 0.0276(16) 0.0269(16) 0.0246(15) -0.0101(12) -0.0077(12) -0.0009(12)
C41 0.0315(17) 0.0340(17) 0.0255(16) -0.0126(13) -0.0097(13) -0.0055(13)
C42 0.0362(18) 0.0250(15) 0.0266(16) -0.0125(13) -0.0037(13) -0.0050(13)
C43 0.0278(16) 0.0238(15) 0.0309(17) -0.0076(13) -0.0045(13) 0.0009(12)
C44 0.0256(15) 0.0288(16) 0.0266(16) -0.0093(13) -0.0082(12) -0.0026(13)
C45 0.0250(15) 0.0224(14) 0.0274(15) -0.0105(12) -0.0106(12) -0.0018(12)
C48 0.0356(19) 0.0280(17) 0.049(2) -0.0172(16) -0.0189(16) 0.0084(14)
O3 0.0416(14) 0.0321(13) 0.0324(13) -0.0026(10) -0.0075(11) -0.0011(11)
C51 0.049(2) 0.0301(18) 0.0333(19) -0.0022(15) 0.0014(16) 0.0083(16)
C52 0.071(3) 0.046(2) 0.045(2) -0.0081(19) 0.002(2) -0.024(2)
C53 0.045(2) 0.057(3) 0.047(2) -0.002(2) -0.0206(19) -0.008(2)
C54 0.045(2) 0.055(3) 0.067(3) -0.003(2) -0.013(2) -0.010(2)

loop_
_atom_type_symbol
_atom_type_description
_atom_type_scat_dispersion_real
_atom_type_scat_dispersion_imag
_atom_type_scat_source
C C 0.0033 0.0016 'International Tables Vol C Tables 4.2.6.8 and 6.1.1.4'
H H 0.0000 0.0000 'International Tables Vol C Tables 4.2.6.8 and 6.1.1.4'
N N 0.0061 0.0033 'International Tables Vol C Tables 4.2.6.8 and 6.1.1.4'
O O 0.0106 0.0060 'International Tables Vol C Tables 4.2.6.8 and 6.1.1.4'
U U -9.6767 9.6646 'International Tables Vol C Tables 4.2.6.8 and 6.1.1.4'

loop_
_geom_angle_atom_site_label_1
_geom_angle_atom_site_label_2
_geom_angle_atom_site_label_3
_geom_angle
Cnt1 U1 O1 89.5
Cnt1 U1 O2 88.3
Cnt1 U1 N1 110.2
Cnt1 U1 N2 108.3
Cnt1 U1 C21 100.6
Cnt1 U1 C36 97.9
Cnt2 U1 O1 90.9
Cnt2 U1 O2 90.8
Cnt2 U1 N1 104.2
Cnt2 U1 N2 105.1
Cnt2 U1 C21 98.4
Cnt2 U1 C36 99.9
Cnt1 U1 Cnt2 137.0
O1 U1 O2 177.80(7)
O1 U1 N2 127.60(8)
O2 U1 N2 53.15(8)
O1 U1 N1 53.37(8)
O2 U1 N1 127.43(8)
N2 U1 N1 74.28(8)
O1 U1 C14 108.04(8)
O2 U1 C14 73.10(8)
N2 U1 C14 107.19(9)
N1 U1 C14 130.17(9)
O1 U1 C1 72.05(8)
O2 U1 C1 105.83(8)
N2 U1 C1 103.50(9)
N1 U1 C1 84.30(9)
C14 U1 C1 138.76(9)
O1 U1 C13 78.33(8)
O2 U1 C13 102.70(8)
N2 U1 C13 130.58(9)
N1 U1 C13 112.53(9)
C14 U1 C13 29.83(9)
C1 U1 C13 125.60(9)
O1 U1 C5 101.62(8)
O2 U1 C5 76.30(8)
N2 U1 C5 82.96(9)
N1 U1 C5 99.24(9)
C14 U1 C5 130.58(9)
C1 U1 C5 29.77(9)
C13 U1 C5 138.11(9)
O1 U1 C15 114.27(8)
O2 U1 C15 67.69(8)
N2 U1 C15 81.84(9)
N1 U1 C15 108.57(9)
C14 U1 C15 29.83(9)
C1 U1 C15 167.06(9)
C13 U1 C15 49.00(9)
C5 U1 C15 143.12(9)
O1 U1 C2 66.59(8)
O2 U1 C2 111.28(8)
N2 U1 C2 130.95(9)
N1 U1 C2 102.22(9)
C14 U1 C2 110.74(9)
C1 U1 C2 29.61(9)
C13 U1 C2 96.64(9)
C5 U1 C2 48.70(9)
C15 U1 C2 140.55(9)
O1 U1 C11 88.10(8)
O2 U1 C11 94.04(8)
N2 U1 C11 86.94(9)
N1 U1 C11 82.25(9)
C14 U1 C11 48.89(9)
C1 U1 C11 160.06(9)
C13 U1 C11 48.69(9)
C5 U1 C11 168.95(9)
C15 U1 C11 29.49(9)
C2 U1 C11 141.89(9)
O1 U1 C12 65.98(8)
O2 U1 C12 115.85(8)
N2 U1 C12 115.31(9)
N1 U1 C12 84.39(9)
C14 U1 C12 48.96(9)
C1 U1 C12 134.58(9)
C13 U1 C12 29.68(9)
C5 U1 C12 161.57(9)
C15 U1 C12 48.60(9)
C2 U1 C12 112.87(9)
C11 U1 C12 29.18(9)
O1 U1 C3 92.74(8)
O2 U1 C3 85.34(8)
N2 U1 C3 124.14(9)
N1 U1 C3 130.75(9)
C14 U1 C3 90.81(9)
C1 U1 C3 48.73(9)
C13 U1 C3 89.55(9)
C5 U1 C3 48.57(9)
C15 U1 C3 118.53(9)
C2 U1 C3 29.32(9)
C11 U1 C3 137.13(9)
C12 U1 C3 116.08(9)
O1 U1 C4 114.24(8)
O2 U1 C4 63.58(8)
N2 U1 C4 95.04(9)
N1 U1 C4 128.33(9)
C14 U1 C4 101.44(9)
C1 U1 C4 48.48(9)
C13 U1 C4 112.20(9)
C5 U1 C4 29.30(9)
C15 U1 C4 119.91(9)
C2 U1 C4 48.09(9)
C11 U1 C4 148.76(9)
C12 U1 C4 141.58(9)
C3 U1 C4 29.10(9)
O1 U1 C36 154.42(8)
O2 U1 C36 26.18(8)
N2 U1 C36 27.02(8)
N1 U1 C36 101.27(8)
C14 U1 C36 90.78(9)
C1 U1 C36 105.27(9)
C13 U1 C36 119.87(9)
C5 U1 C36 77.17(9)
C15 U1 C36 74.08(8)
C2 U1 C36 123.44(8)
C11 U1 C36 91.79(9)
C12 U1 C36 120.07(9)
C3 U1 C36 104.45(9)
C4 U1 C36 77.28(9)
O1 U1 C21 26.27(8)
O2 U1 C21 154.48(8)
N2 U1 C21 101.36(8)
N1 U1 C21 27.10(8)
C14 U1 C21 122.19(9)
C1 U1 C21 76.64(9)
C13 U1 C21 95.60(9)
C5 U1 C21 101.63(9)
C15 U1 C21 114.22(9)
C2 U1 C21 83.69(9)
C11 U1 C21 84.73(9)
C12 U1 C21 73.52(9)
C3 U1 C21 112.72(9)
C4 U1 C21 125.02(9)
C36 U1 C21 128.30(8)
C21 O1 U1 97.91(17)
C36 O2 U1 97.13(17)
C21 N1 C30 120.0(3)
C21 N1 U1 90.89(18)
C30 N1 U1 149.0(2)
C36 N2 C45 118.8(2)
C36 N2 U1 91.29(18)
C45 N2 U1 149.93(19)
C2 C1 C5 107.9(3)
C2 C1 C6 126.0(3)
C5 C1 C6 125.8(3)
C2 C1 U1 76.53(17)
C5 C1 U1 75.80(17)
C6 C1 U1 119.2(2)
C1 C2 C3 108.3(3)
C1 C2 C7 125.8(3)
C3 C2 C7 125.3(3)
C1 C2 U1 73.86(16)
C3 C2 U1 76.37(17)
C7 C2 U1 122.7(2)
C4 C3 C2 107.6(3)
C4 C3 C8 125.2(3)
C2 C3 C8 126.4(3)
C4 C3 U1 75.94(17)
C2 C3 U1 74.31(16)
C8 C3 U1 123.5(2)
C5 C4 C3 108.3(3)
C5 C4 C9 126.3(3)
C3 C4 C9 124.7(3)
C5 C4 U1 73.17(16)
C3 C4 U1 74.96(17)
C9 C4 U1 125.2(2)
C4 C5 C1 107.8(3)
C4 C5 C10 125.8(3)
C1 C5 C10 126.0(3)
C4 C5 U1 77.53(17)
C1 C5 U1 74.44(17)
C10 C5 U1 120.1(2)
C12 C11 C15 108.4(3)
C12 C11 C16 126.0(3)
C15 C11 C16 125.1(3)
C12 C11 U1 75.47(17)
C15 C11 U1 74.35(17)
C16 C11 U1 123.0(2)
C11 C12 C13 107.8(3)
C11 C12 C17 125.0(3)
C13 C12 C17 126.4(3)
C11 C12 U1 75.36(17)
C13 C12 U1 73.34(16)
C17 C12 U1 125.2(2)
C14 C13 C12 108.1(3)
C14 C13 C18 127.5(3)
C12 C13 C18 124.0(3)
C14 C13 U1 74.62(17)
C12 C13 U1 76.98(17)
C18 C13 U1 120.6(2)
C13 C14 C15 108.0(3)
C13 C14 C19 127.3(3)
C15 C14 C19 124.4(3)
C13 C14 U1 75.55(17)
C15 C14 U1 76.42(17)
C19 C14 U1 119.9(2)
C11 C15 C14 107.7(3)
C11 C15 C20 125.4(3)
C14 C15 C20 126.1(3)
C11 C15 U1 76.16(17)
C14 C15 U1 73.76(17)
C20 C15 U1 123.7(2)
O1 C21 N1 117.8(3)
O1 C21 C22 118.9(3)
N1 C21 C22 123.2(3)
O1 C21 U1 55.82(14)
N1 C21 U1 62.01(15)
C22 C21 U1 174.7(2)
C23 C22 C21 177.1(4)
C22 C23 C24 177.0(3)
C25 C24 C29 119.4(3)
C25 C24 C23 120.8(3)
C29 C24 C23 119.8(3)
C26 C25 C24 120.4(3)
C27 C26 C25 119.7(3)
C26 C27 C28 120.5(3)
C27 C28 C29 120.1(3)
C28 C29 C24 119.9(3)
C31B C30 C31 34.5(4)
C31B C30 C35 100.9(5)
C31 C30 C35 114.9(4)
C31B C30 C35B 121.8(5)
C31 C30 C35B 113.2(4)
C35 C30 C35B 37.1(4)
C31B C30 N1 119.6(4)
C31 C30 N1 121.5(3)
C35 C30 N1 122.8(4)
C35B C30 N1 118.1(4)
C34 C33 C32B 99.6(6)
C34 C33 C32 120.4(4)
C32B C33 C32 40.1(5)
C34 C33 C34B 34.8(4)
C32B C33 C34B 115.1(6)
C32 C33 C34B 111.3(5)
C30 C31 C32 123.6(4)
C33 C32 C31 116.6(5)
C33 C34 C35 119.8(5)
C30 C35 C34 122.4(5)
C30 C31B C32B 118.2(8)
C33 C32B C31B 123.9(8)
C35B C34B C33 120.2(7)
C34B C35B C30 118.7(7)
O2 C36 N2 118.2(3)
O2 C36 C37 120.3(3)
N2 C36 C37 121.5(3)
O2 C36 U1 56.69(14)
N2 C36 U1 61.69(15)
C37 C36 U1 174.5(2)
C38 C37 C36 172.6(3)
C37 C38 C39 172.6(3)
C40 C39 C44 119.6(3)
C40 C39 C38 122.2(3)
C44 C39 C38 118.1(3)
C41 C40 C39 120.1(3)
C42 C41 C40 120.1(3)
C41 C42 C43 120.1(3)
C44 C43 C42 120.3(3)
C43 C44 C39 119.9(3)
C46B C45 C50 108.3(6)
C46B C45 C46 22.7(5)
C50 C45 C46 119.6(4)
C46B C45 N2 123.7(5)
C50 C45 N2 122.5(3)
C46 C45 N2 117.8(3)
C46B C45 C50B 118.2(6)
C50 C45 C50B 27.0(3)
C46 C45 C50B 118.3(4)
N2 C45 C50B 118.1(4)
C47B C48 C49 110.6(6)
C47B C48 C47 22.0(5)
C49 C48 C47 119.3(4)
C47B C48 C49B 119.7(6)
C49 C48 C49B 27.0(4)
C47 C48 C49B 117.0(5)
C47 C46 C45 119.6(5)
C46 C47 C48 119.0(5)
C48 C49 C50 122.2(5)
C45 C50 C49 119.8(5)
C45 C46B C47B 122.5(9)
C48 C47B C46B 123.2(9)
C50B C49B C48 117.7(7)
C49B C50B C45 118.8(7)
C51 O3 C53 112.6(3)
O3 C51 C52 108.1(3)
O3 C53 C54 109.4(4)

loop_
_geom_bond_atom_site_label_1
_geom_bond_atom_site_label_2
_geom_bond_distance
U1 Cnt1 2.513
U1 Cnt2 2.495
U1 O1 2.406(2)
U1 O2 2.424(2)
U1 N2 2.535(2)
U1 N1 2.544(2)
U1 C14 2.738(3)
U1 C1 2.750(3)
U1 C13 2.750(3)
U1 C5 2.767(3)
U1 C15 2.772(3)
U1 C2 2.784(3)
U1 C11 2.796(3)
U1 C12 2.797(3)
U1 C3 2.810(3)
U1 C4 2.823(3)
U1 C36 2.879(3)
U1 C21 2.881(3)
O1 C21 1.287(4)
O2 C36 1.280(4)
N1 C21 1.313(4)
N1 C30 1.428(4)
N2 C36 1.308(4)
N2 C45 1.428(4)
C1 C2 1.414(4)
C1 C5 1.417(4)
C1 C6 1.506(4)
C2 C3 1.416(4)
C2 C7 1.507(4)
C3 C4 1.415(4)
C3 C8 1.504(4)
C4 C5 1.415(5)
C4 C9 1.501(4)
C5 C10 1.506(4)
C11 C12 1.409(4)
C11 C15 1.417(4)
C11 C16 1.506(4)
C12 C13 1.422(4)
C12 C17 1.504(4)
C13 C14 1.413(4)
C13 C18 1.505(4)
C14 C15 1.419(4)
C14 C19 1.507(4)
C15 C20 1.499(4)
C21 C22 1.451(4)
C22 C23 1.192(4)
C23 C24 1.433(4)
C24 C25 1.396(4)
C24 C29 1.398(4)
C25 C26 1.386(4)
C26 C27 1.385(5)
C27 C28 1.386(5)
C28 C29 1.387(5)
C30 C31B 1.358(9)
C30 C31 1.365(5)
C30 C35 1.377(7)
C30 C35B 1.401(9)
C33 C34 1.352(7)
C33 C32B 1.359(11)
C33 C32 1.387(7)
C33 C34B 1.475(9)
C31 C32 1.409(7)
C34 C35 1.390(8)
C31B C32B 1.400(13)
C34B C35B 1.382(11)
C36 C37 1.449(4)
C37 C38 1.193(4)
C38 C39 1.436(4)
C39 C40 1.394(4)
C39 C44 1.401(4)
C40 C41 1.391(4)
C41 C42 1.387(5)
C42 C43 1.389(5)
C43 C44 1.387(4)
C45 C46B 1.329(10)
C45 C50 1.370(7)
C45 C46 1.418(6)
C45 C50B 1.442(9)
C48 C47B 1.247(11)
C48 C49 1.327(7)
C48 C47 1.443(7)
C48 C49B 1.485(10)
C46 C47 1.384(8)
C49 C50 1.394(8)
C46B C47B 1.386(14)
C49B C50B 1.399(12)
O3 C51 1.409(5)
O3 C53 1.410(5)
C51 C52 1.497(7)
C53 C54 1.509(6)
